data_4503259
loop_
_publ_author_name
'Zhang, Wen-Li'
'Liu, Ying-Ying'
'Ma, Jian-Fang'
'Jiang, Hui'
'Yang, Jin'
'Ping, Guang-Ju'

_publ_section_title
;
 Fine Tuning of the Cu(II)-Bis(imidazole) Networks by Changing Sulfonate
 Anions
;
_journal_issue 4
_journal_name_full 'Crystal Growth &amp; Design'
_journal_page_first 1250
_journal_paper_doi 10.1021/cg7008978
_journal_volume 8
_journal_year 2008
_chemical_formula_moiety 'C34 H44 Cu N10 O6 S2'
_chemical_formula_sum 'C34 H44 Cu N10 O6 S2'
_chemical_formula_weight 816.45
_chemical_name_systematic
;
 ?
;
_space_group_IT_number 45
_symmetry_cell_setting orthorhombic
_symmetry_space_group_name_Hall 'I 2 -2c'
_symmetry_space_group_name_H-M 'I b a 2'
_atom_sites_solution_hydrogens geom
_atom_sites_solution_primary direct
_atom_sites_solution_secondary difmap
_audit_creation_method SHELXL-97
_cell_angle_alpha 90.0000(10)
_cell_angle_beta 90.0000(9)
_cell_angle_gamma 90.0000(10)
_cell_formula_units_Z 8
_cell_length_a 37.7090(7)
_cell_length_b 12.3020(9)
_cell_length_c 16.3030(12)
_cell_measurement_temperature 293(2)
_cell_measurement_theta_max 28.2
_cell_measurement_theta_min 1.7
_cell_volume 7562.9(8)
_computing_cell_refinement 'SMART (Bruker, 1997)'
_computing_data_collection 'SMART (Bruker, 1997)'
_computing_data_reduction SAINT
_computing_molecular_graphics 'SHELXTL-PLUS (Sheldrick, 1990)'
_computing_publication_material SHELXL-97
_computing_structure_refinement 'SHELXL-97 (Sheldrick, 1997)'
_computing_structure_solution 'SHELXS-97 (Sheldrick, 1997)'
_diffrn_ambient_temperature 293(2)
_diffrn_measured_fraction_theta_full 0.997
_diffrn_measured_fraction_theta_max 0.967
_diffrn_measurement_device_type 'Bruker APEX CCD area-detector'
_diffrn_measurement_method '\w scans'
_diffrn_radiation_monochromator graphite
_diffrn_radiation_source 'fine-focus sealed tube'
_diffrn_radiation_type MoK\a
_diffrn_radiation_wavelength 0.71069
_diffrn_reflns_av_R_equivalents 0.0690
_diffrn_reflns_av_sigmaI/netI 0.0795
_diffrn_reflns_limit_h_max 46
_diffrn_reflns_limit_h_min -49
_diffrn_reflns_limit_k_max 15
_diffrn_reflns_limit_k_min -16
_diffrn_reflns_limit_l_max 21
_diffrn_reflns_limit_l_min -10
_diffrn_reflns_number 22677
_diffrn_reflns_theta_full 25.00
_diffrn_reflns_theta_max 28.24
_diffrn_reflns_theta_min 1.74
_diffrn_standards_number 0
_exptl_absorpt_coefficient_mu 0.746
_exptl_absorpt_correction_T_max 0.842
_exptl_absorpt_correction_T_min 0.807
_exptl_absorpt_correction_type multi-scan
_exptl_absorpt_process_details 'SADABS (Sheldrick, 1996)'
_exptl_crystal_colour blue
_exptl_crystal_density_diffrn 1.434
_exptl_crystal_density_method 'not measured'
_exptl_crystal_description block
_exptl_crystal_F_000 3416
_exptl_crystal_size_max 0.34
_exptl_crystal_size_mid 0.24
_exptl_crystal_size_min 0.23
_refine_diff_density_max 0.505
_refine_diff_density_min -1.579
_refine_diff_density_rms 0.101
_refine_ls_abs_structure_details 'Flack H D (1983), Acta Cryst. A39, 876-881'
_refine_ls_abs_structure_Flack 0.46(4)
_refine_ls_extinction_method none
_refine_ls_goodness_of_fit_ref 0.951
_refine_ls_hydrogen_treatment constr
_refine_ls_matrix_type full
_refine_ls_number_parameters 428
_refine_ls_number_reflns 6780
_refine_ls_number_restraints 7
_refine_ls_restrained_S_all 0.953
_refine_ls_R_factor_all 0.1023
_refine_ls_R_factor_gt 0.0689
_refine_ls_shift/su_max 0.002
_refine_ls_shift/su_mean 0.000
_refine_ls_structure_factor_coef Fsqd
_refine_ls_weighting_details 'calc w=1/[\s^2^(Fo^2^)+(0.1156P)^2^] where P=(Fo^2^+2Fc^2^)/3'
_refine_ls_weighting_scheme calc
_refine_ls_wR_factor_gt 0.1780
_refine_ls_wR_factor_ref 0.1931
_reflns_number_gt 3920
_reflns_number_total 6780
_reflns_threshold_expression >2sigma(I)
_cod_data_source_file cg7008978-file003.cif
_cod_data_source_block Compound-1
_cod_original_sg_symbol_Hall 'I 2 -2c '
_cod_original_sg_symbol_H-M iba2
_cod_database_code 4503259

loop_
_symmetry_equiv_pos_as_xyz
'x, y, z'
'-x, -y, z'
'-x, y, z+1/2'
'x, -y, z+1/2'
'x+1/2, y+1/2, z+1/2'
'-x+1/2, -y+1/2, z+1/2'
'-x+1/2, y+1/2, z+1'
'x+1/2, -y+1/2, z+1'

loop_
_atom_site_label
_atom_site_type_symbol
_atom_site_fract_x
_atom_site_fract_y
_atom_site_fract_z
_atom_site_U_iso_or_equiv
_atom_site_adp_type
_atom_site_occupancy
_atom_site_symmetry_multiplicity
_atom_site_calc_flag
_atom_site_refinement_flags
_atom_site_disorder_assembly
_atom_site_disorder_group
Cu1 Cu 0.62512(3) 0.75036(5) 0.21012(15) 0.0410(2) Uani 1 1 d . . .
C1 C 0.50449(16) 0.7494(4) 0.3573(4) 0.0426(19) Uani 1 1 d . . .
C2 C 0.49296(15) 0.8557(4) 0.3672(7) 0.065(2) Uani 1 1 d . . .
H2 H 0.5088 0.9105 0.3814 0.078 Uiso 1 1 calc R . .
C3 C 0.45710(16) 0.8789(5) 0.3553(7) 0.071(3) Uani 1 1 d . . .
H3 H 0.4503 0.9516 0.3565 0.085 Uiso 1 1 calc R . .
C4 C 0.43058(15) 0.8015(5) 0.3417(4) 0.0451(17) Uani 1 1 d . . .
C5 C 0.44492(16) 0.6910(5) 0.3366(4) 0.0437(16) Uani 1 1 d . . .
C6 C 0.47866(13) 0.6702(4) 0.3443(4) 0.0311(13) Uani 1 1 d . . .
H6 H 0.4859 0.5981 0.3409 0.037 Uiso 1 1 calc R . .
C10 C 0.58956(19) 0.9880(8) 0.0405(6) 0.072(3) Uani 1 1 d . . .
H84 H 0.5878 1.0223 -0.0102 0.086 Uiso 1 1 calc R . .
C11 C 0.6111(2) 0.9063(6) 0.0636(6) 0.059(2) Uani 1 1 d . . .
H18 H 0.6278 0.8740 0.0295 0.071 Uiso 1 1 calc R . .
C12 C 0.5813(2) 0.9404(6) 0.1698(6) 0.062(2) Uani 1 1 d . . .
H19 H 0.5726 0.9390 0.2232 0.075 Uiso 1 1 calc R . .
C15 C 0.5870(2) 0.5377(7) 0.0271(5) 0.068(3) Uani 1 1 d . . .
H83 H 0.5849 0.5072 -0.0249 0.081 Uiso 1 1 calc R . .
C16 C 0.6077(2) 0.6265(6) 0.0517(6) 0.056(2) Uani 1 1 d . . .
H23 H 0.6223 0.6678 0.0178 0.067 Uiso 1 1 calc R . .
C17 C 0.66709(17) 0.5517(5) 0.2449(5) 0.0467(19) Uani 1 1 d . . .
H10 H 0.6751 0.5511 0.1910 0.056 Uiso 1 1 calc R . .
C18 C 0.6414(2) 0.5986(6) 0.3560(6) 0.057(2) Uani 1 1 d . . .
H8 H 0.6282 0.6366 0.3948 0.069 Uiso 1 1 calc R . .
C19 C 0.66008(15) 0.5062(6) 0.3697(5) 0.0526(18) Uani 1 1 d . . .
H82 H 0.6613 0.4695 0.4195 0.063 Uiso 1 1 calc R . .
C20 C 0.70331(16) 0.3904(5) 0.2961(5) 0.0484(17) Uani 1 1 d . . .
H11A H 0.7021 0.3450 0.3447 0.058 Uiso 1 1 calc R . .
H11B H 0.6977 0.3450 0.2492 0.058 Uiso 1 1 calc R . .
C21 C 0.73878(19) 0.4297(6) 0.2875(10) 0.114(5) Uani 1 1 d . . .
H12A H 0.7409 0.4608 0.2330 0.137 Uiso 1 1 calc R . .
H12B H 0.7545 0.3674 0.2895 0.137 Uiso 1 1 calc R . .
C22 C 0.75206(17) 0.5096(6) 0.3456(6) 0.069(2) Uani 1 1 d . . .
H13A H 0.7545 0.4742 0.3985 0.083 Uiso 1 1 calc R . .
H13B H 0.7342 0.5658 0.3516 0.083 Uiso 1 1 calc R . .
C23 C 0.78729(14) 0.5647(5) 0.3254(6) 0.055(2) Uani 1 1 d . . .
H14A H 0.7863 0.5962 0.2709 0.066 Uiso 1 1 calc R . .
H14B H 0.7919 0.6226 0.3644 0.066 Uiso 1 1 calc R . .
C24 C 0.5805(2) 0.5706(6) 0.1599(6) 0.062(2) Uani 1 1 d . . .
H24 H 0.5726 0.5644 0.2137 0.074 Uiso 1 1 calc R . .
C25 C 0.82687(16) 0.4221(5) 0.2665(5) 0.0434(18) Uani 1 1 d . . .
H81 H 0.8173 0.4265 0.2141 0.052 Uiso 1 1 calc R . .
C26 C 0.83530(17) 0.4511(6) 0.3931(5) 0.056(2) Uani 1 1 d . . .
H15 H 0.8329 0.4779 0.4462 0.068 Uiso 1 1 calc R . .
C27 C 0.8583(2) 0.3759(6) 0.3706(6) 0.057(2) Uani 1 1 d . . .
H27 H 0.8751 0.3427 0.4040 0.069 Uiso 1 1 calc R . .
C28 C 0.39293(2) 0.82566(7) 0.33098(8) 0.063(2) Uani 1 1 d . . .
H28A H 0.3798 0.7589 0.3271 0.094 Uiso 1 1 calc R . .
H28B H 0.3897 0.8671 0.2817 0.094 Uiso 1 1 calc R . .
H28C H 0.3846 0.8668 0.3771 0.094 Uiso 1 1 calc R . .
C29 C 0.74724(2) 0.75915(7) 0.06322(8) 0.031(6) Uiso 0.641(13) 1 d PR A 1
C30 C 0.77176(2) 0.84334(7) 0.05927(8) 0.064(4) Uiso 0.641(13) 1 d PR A 1
C31 C 0.80746(2) 0.82265(7) 0.07369(8) 0.090(5) Uiso 0.641(13) 1 d PR A 1
C32 C 0.81863(2) 0.71777(7) 0.09207(8) 0.125(9) Uani 0.641(13) 1 d PRD A 1
C33 C 0.79411(2) 0.63358(7) 0.09603(8) 0.091(5) Uiso 0.641(13) 1 d PRD A 1
C34 C 0.75841(2) 0.65426(7) 0.08160(8) 0.073(4) Uiso 0.641(13) 1 d PR A 1
C29' C 0.74724(2) 0.75915(7) 0.06322(8) 0.077(19) Uani 0.359(13) 1 d PR A 2
C31' C 0.79476(2) 0.88684(7) 0.05061(8) 0.034(4) Uiso 0.359(13) 1 d PR A 2
C30' C 0.75806(2) 0.86284(7) 0.04001(8) 0.038(4) Uiso 0.359(13) 1 d PR A 2
C33' C 0.80755(2) 0.69455(7) 0.09371(8) 0.008(3) Uiso 0.359(13) 1 d PR A 2
C32' C 0.81645(2) 0.80204(7) 0.07671(8) 0.036(5) Uiso 0.359(13) 1 d PRD A 2
C34' C 0.76975(2) 0.67464(7) 0.08811(8) 0.067(7) Uiso 0.359(13) 1 d PR A 2
N1 N 0.85276(2) 0.35506(7) 0.28682(8) 0.0465(15) Uani 1 1 d R . .
N2 N 0.81602(2) 0.48302(7) 0.32933(8) 0.0411(13) Uani 1 1 d R . .
N3 N 0.67606(2) 0.47661(7) 0.30269(8) 0.0381(12) Uani 1 1 d R . .
N4 N 0.64519(2) 0.62597(7) 0.27615(8) 0.0463(15) Uani 1 1 d R . .
N5 N 0.60294(2) 0.64211(7) 0.13346(8) 0.0407(14) Uani 1 1 d R . .
N6 N 0.57065(2) 0.50705(7) 0.09769(8) 0.072(2) Uani 1 1 d R . .
N7 N 0.60529(2) 0.87612(7) 0.14378(8) 0.0421(14) Uani 1 1 d R . .
N8 N 0.57009(2) 1.00826(7) 0.11409(8) 0.082(2) Uani 1 1 d R . .
N9 N 0.41961(2) 0.61290(7) 0.31547(8) 0.066(2) Uani 1 1 d RD . .
H1N H 0.3996 0.6226 0.3388 0.06(2) Uiso 1 1 d RD . .
H2N H 0.4292 0.5581 0.3378 0.086 Uiso 1 1 d RD . .
O1 O 0.56589(2) 0.76298(7) 0.29166(8) 0.0497(15) Uani 1 1 d R . .
O2 O 0.55108(2) 0.59880(7) 0.37017(8) 0.0493(11) Uani 1 1 d R . .
O3 O 0.56263(2) 0.77142(7) 0.44111(8) 0.0698(18) Uani 1 1 d R . .
O4 O 0.68243(2) 0.75163(7) 0.12170(8) 0.077(2) Uani 1 1 d R A .
O5 O 0.68851(2) 0.76008(7) -0.02070(8) 0.102(3) Uani 1 1 d R A .
O6' O 0.69631(2) 0.60908(7) 0.05349(8) 0.143(8) Uani 0.50 1 d PR A .
O6 O 0.69311(2) 0.89979(7) 0.06632(8) 0.125(6) Uani 0.50 1 d PR A .
S1 S 0.54961(2) 0.71702(7) 0.36744(8) 0.0302(3) Uani 1 1 d R . .
S2 S 0.69998(2) 0.78620(7) 0.05761(8) 0.0603(12) Uani 0.50 1 d PR . .
S2' S 0.70004(2) 0.72462(7) 0.05077(8) 0.0672(14) Uani 0.50 1 d PR A .
N10 N 0.8309(4) 0.6161(13) 0.1247(9) 0.083(5) Uani 0.50 1 d PD . .
N10' N 0.8329(6) 0.9040(16) 0.0768(10) 0.116(7) Uani 0.50 1 d P . .
C40' C 0.8583(3) 0.821(2) 0.0902(19) 0.132(11) Uani 0.50 1 d PD A .
C40 C 0.8567(4) 0.673(2) 0.1017(18) 0.122(10) Uani 0.50 1 d PD A .
C8 C 0.5413(3) 1.0933(10) 0.1203(11) 0.163(8) Uani 1 1 d . . .
H8A H 0.5427 1.1421 0.0736 0.195 Uiso 1 1 calc R . .
H8B H 0.5446 1.1358 0.1698 0.195 Uiso 1 1 calc R . .
C9 C 0.5054(5) 1.0391(7) 0.1220(13) 0.204(10) Uani 1 1 d . . .
H9A H 0.4946 1.0714 0.1702 0.245 Uiso 1 1 calc R . .
H9B H 0.4935 1.0728 0.0759 0.245 Uiso 1 1 calc R . .
C14 C 0.5082(3) 0.4562(7) 0.1070(14) 0.228(11) Uani 1 1 d . . .
H14C H 0.4964 0.4154 0.0640 0.273 Uiso 1 1 calc R . .
H14D H 0.5005 0.4226 0.1578 0.273 Uiso 1 1 calc R . .
C13 C 0.5439(3) 0.4210(7) 0.1001(9) 0.112(5) Uani 1 1 d . . .
H13C H 0.5461 0.3778 0.0507 0.135 Uiso 1 1 calc R . .
H13D H 0.5491 0.3738 0.1463 0.135 Uiso 1 1 calc R . .

loop_
_atom_site_aniso_label
_atom_site_aniso_U_11
_atom_site_aniso_U_22
_atom_site_aniso_U_33
_atom_site_aniso_U_23
_atom_site_aniso_U_13
_atom_site_aniso_U_12
Cu1 0.0445(3) 0.0328(3) 0.0458(4) -0.0002(3) -0.0144(3) -0.0009(3)
C1 0.037(4) 0.043(3) 0.048(5) 0.007(3) 0.013(4) 0.005(2)
C2 0.040(3) 0.037(3) 0.119(7) -0.007(5) -0.005(5) -0.007(2)
C3 0.052(4) 0.031(3) 0.128(8) -0.006(4) -0.010(5) 0.013(3)
C4 0.035(3) 0.043(3) 0.056(5) 0.006(3) 0.011(3) 0.012(3)
C5 0.045(4) 0.045(3) 0.041(4) -0.005(3) 0.000(3) 0.005(3)
C6 0.034(3) 0.021(2) 0.039(3) -0.007(2) -0.003(2) 0.0048(19)
C10 0.059(5) 0.079(5) 0.077(7) 0.039(5) 0.016(5) 0.009(4)
C11 0.051(4) 0.061(5) 0.067(6) 0.020(4) 0.011(4) 0.004(4)
C12 0.077(5) 0.060(5) 0.050(5) 0.011(4) 0.012(5) 0.014(4)
C15 0.065(5) 0.096(7) 0.042(5) -0.016(5) 0.003(4) -0.009(4)
C16 0.064(5) 0.057(4) 0.046(5) -0.011(4) 0.007(4) -0.006(4)
C17 0.050(4) 0.044(4) 0.046(5) -0.003(3) -0.010(3) 0.013(3)
C18 0.051(4) 0.074(5) 0.047(5) -0.003(4) 0.001(4) 0.025(4)
C19 0.048(4) 0.069(4) 0.041(4) 0.029(5) 0.004(4) 0.012(3)
C20 0.057(4) 0.031(3) 0.058(5) -0.008(3) -0.016(4) 0.015(3)
C21 0.039(4) 0.063(5) 0.239(15) -0.029(7) -0.009(6) 0.020(4)
C22 0.066(5) 0.070(5) 0.072(6) -0.031(4) -0.005(4) 0.020(5)
C23 0.035(3) 0.049(4) 0.081(6) -0.019(4) 0.006(3) 0.018(3)
C24 0.076(5) 0.071(5) 0.039(5) -0.014(4) -0.002(4) -0.021(4)
C25 0.044(4) 0.033(3) 0.054(5) -0.009(3) -0.005(3) 0.005(3)
C26 0.044(4) 0.065(5) 0.060(6) -0.038(4) -0.002(4) 0.004(3)
C27 0.059(4) 0.061(4) 0.052(5) -0.012(5) -0.013(5) 0.015(3)
C28 0.052(4) 0.059(4) 0.077(6) -0.002(4) -0.008(4) 0.022(3)
C32 0.065(10) 0.24(3) 0.065(12) -0.054(15) 0.030(9) -0.052(14)
C29' 0.15(4) 0.019(12) 0.06(2) 0.016(9) -0.02(2) 0.016(11)
N1 0.045(3) 0.043(3) 0.051(4) 0.002(3) 0.011(3) 0.000(2)
N2 0.039(3) 0.038(3) 0.046(3) -0.015(3) 0.009(3) 0.004(2)
N3 0.038(3) 0.030(2) 0.046(3) 0.006(2) -0.010(3) 0.008(2)
N4 0.045(3) 0.049(3) 0.045(4) -0.004(3) -0.009(3) 0.005(3)
N5 0.038(3) 0.040(3) 0.044(4) -0.008(3) -0.004(3) -0.003(2)
N6 0.061(4) 0.077(4) 0.079(5) -0.019(4) 0.010(4) -0.022(4)
N7 0.037(3) 0.042(3) 0.048(4) 0.007(3) -0.002(3) 0.002(2)
N8 0.064(4) 0.106(5) 0.077(5) 0.040(4) 0.023(4) 0.029(4)
N9 0.036(3) 0.045(3) 0.118(7) -0.017(4) -0.017(3) -0.007(2)
O1 0.031(2) 0.058(3) 0.060(4) 0.023(2) 0.020(3) 0.0080(18)
O2 0.0317(18) 0.0335(18) 0.083(3) 0.026(3) 0.007(2) 0.0077(15)
O3 0.066(4) 0.104(4) 0.039(4) -0.024(3) -0.015(3) -0.022(3)
O4 0.092(5) 0.099(5) 0.038(4) -0.007(3) 0.007(4) 0.008(3)
O5 0.061(4) 0.179(7) 0.066(6) 0.000(4) 0.007(4) -0.014(3)
O6' 0.090(8) 0.042(6) 0.30(3) -0.046(10) -0.034(12) 0.023(6)
O6 0.114(10) 0.079(9) 0.182(17) -0.042(10) -0.059(11) 0.045(8)
S1 0.0325(7) 0.0262(5) 0.0319(8) 0.0063(8) 0.0017(9) 0.0026(6)
S2 0.045(2) 0.084(3) 0.051(3) 0.004(3) 0.009(2) -0.009(2)
S2' 0.067(3) 0.071(3) 0.064(3) 0.007(3) 0.004(3) 0.018(2)
N10 0.118(13) 0.085(10) 0.045(8) 0.007(8) -0.011(8) 0.053(10)
N10' 0.151(15) 0.154(16) 0.044(9) -0.010(10) 0.043(10) -0.086(14)
C40' 0.031(9) 0.17(2) 0.20(3) -0.05(2) 0.011(13) -0.003(12)
C40 0.039(9) 0.16(2) 0.16(3) 0.03(2) -0.014(13) -0.001(12)
C8 0.132(10) 0.140(10) 0.216(18) 0.131(11) 0.085(10) 0.088(8)
C9 0.095(11) 0.109(11) 0.41(3) 0.052(14) 0.061(16) 0.067(12)
C14 0.058(9) 0.112(10) 0.51(3) 0.077(15) 0.000(13) -0.048(7)
C13 0.110(8) 0.081(7) 0.146(11) -0.051(7) 0.047(8) -0.051(6)

loop_
_atom_type_symbol
_atom_type_description
_atom_type_scat_dispersion_real
_atom_type_scat_dispersion_imag
_atom_type_scat_source
C C 0.0033 0.0016 'International Tables Vol C Tables 4.2.6.8 and 6.1.1.4'
H H 0.0000 0.0000 'International Tables Vol C Tables 4.2.6.8 and 6.1.1.4'
N N 0.0061 0.0033 'International Tables Vol C Tables 4.2.6.8 and 6.1.1.4'
O O 0.0106 0.0060 'International Tables Vol C Tables 4.2.6.8 and 6.1.1.4'
S S 0.1246 0.1234 'International Tables Vol C Tables 4.2.6.8 and 6.1.1.4'
Cu Cu 0.3201 1.2651 'International Tables Vol C Tables 4.2.6.8 and 6.1.1.4'

loop_
_geom_angle_atom_site_label_1
_geom_angle_atom_site_label_2
_geom_angle_atom_site_label_3
_geom_angle
_geom_angle_site_symmetry_1
_geom_angle_site_symmetry_3
N1 Cu1 N5 179.07(11) 7_654 .
N1 Cu1 N4 89.91(10) 7_654 .
N5 Cu1 N4 89.2 . .
N1 Cu1 N7 89.8 7_654 .
C2 C1 C6 117.2(5) . .
C1 C2 C3 118.7(6) . .
C1 C2 H2 120.7 . .
C3 C2 H2 120.7 . .
C2 C3 C4 125.2(5) . .
C2 C3 H3 117.4 . .
C4 C3 H3 117.4 . .
C3 C4 C28 125.1(5) . .
C3 C4 C5 112.1(5) . .
C28 C4 C5 122.7(5) . .
C6 C5 C4 122.4(6) . .
C5 C6 C1 124.0(5) . .
C5 C6 H6 118.0 . .
C1 C6 H6 118.0 . .
C11 C10 H84 129.1 . .
N8 C10 H84 129.1 . .
C10 C11 H18 124.1 . .
N7 C11 H18 124.1 . .
N7 C12 H19 123.4 . .
N8 C12 H19 123.4 . .
N6 C15 H83 128.4 . .
C16 C15 H83 128.4 . .
N5 C16 H23 125.8 . .
C15 C16 H23 125.8 . .
N4 C17 H10 124.6 . .
N3 C17 H10 124.6 . .
N4 C18 H8 125.9 . .
C19 C18 H8 125.9 . .
N3 C19 H82 125.1 . .
C18 C19 H82 125.1 . .
C21 C20 H11A 108.6 . .
N3 C20 H11A 108.6 . .
C21 C20 H11B 108.6 . .
N3 C20 H11B 108.6 . .
H11A C20 H11B 107.6 . .
C20 C21 C22 119.1(10) . .
C20 C21 H12A 107.5 . .
C22 C21 H12A 107.5 . .
C20 C21 H12B 107.5 . .
C22 C21 H12B 107.5 . .
H12A C21 H12B 107.0 . .
C21 C22 C23 117.3(8) . .
C21 C22 H13A 108.0 . .
C23 C22 H13A 108.0 . .
C21 C22 H13B 108.0 . .
C23 C22 H13B 108.0 . .
H13A C22 H13B 107.2 . .
N2 C23 H14A 109.9 . .
C22 C23 H14A 109.9 . .
N2 C23 H14B 109.9 . .
C22 C23 H14B 109.9 . .
H14A C23 H14B 108.3 . .
N5 C24 H24 125.5 . .
N6 C24 H24 125.5 . .
N1 C25 H81 123.7 . .
N2 C25 H81 123.7 . .
C27 C26 H15 124.8 . .
N2 C26 H15 124.8 . .
C26 C27 H27 126.2 . .
N1 C27 H27 126.2 . .
C4 C28 H28A 109.5 . .
C4 C28 H28B 109.5 . .
H28A C28 H28B 109.5 . .
C4 C28 H28C 109.5 . .
H28A C28 H28C 109.5 . .
H28B C28 H28C 109.5 . .
C30 C29 C34 120.0 . .
C30 C29 S2 120.9 . .
C34 C29 S2 118.6 . .
C30 C29 S2' 144.1 . .
C34 C29 S2' 95.9 . .
C29 C30 C31 120.0 . .
N10' C31 C32 116.9(10) . .
N10' C31 C30 122.9(10) . .
C32 C31 C30 120.0 . .
N10' C31 C40' 47.1(11) . .
C32 C31 C40' 70.1(8) . .
C30 C31 C40' 169.9(8) . .
C33 C32 C31 120.0 . .
C33 C32 N10 63.1(7) . .
C31 C32 N10 170.4(6) . .
C33 C32 C40 110.4(9) . .
C31 C32 C40 129.3(9) . .
N10 C32 C40 49.7(10) . .
C33 C32 C40' 171.8(7) . .
C31 C32 C40' 68.1(7) . .
N10 C32 C40' 108.8(10) . .
C40 C32 C40' 61.4(11) . .
C32 C33 C34 120.0 . .
C32 C33 N10 60.0(7) . .
C34 C33 N10 171.1(6) . .
C29 C34 C33 120.0 . .
C30' C29' C34' 125.5 . .
C30' C29' S2 96.1 . .
C34' C29' S2 138.2 . .
C30' C29' S2' 117.7 . .
C34' C29' S2' 116.5 . .
C32' C31' C30' 116.9 . .
C32' C31' N10' 57.4(8) . .
C30' C31' N10' 169.9(6) . .
C29' C30' C31' 116.2 . .
C32' C33' N10 125.1(7) . .
C32' C33' C34' 112.6 . .
N10 C33' C34' 121.6(7) . .
C32' C33' C40 84.7(8) . .
C34' C33' C40 162.2(8) . .
C33' C32' C31' 129.1 . .
C33' C32' N10' 163.4(9) . .
C31' C32' N10' 65.7(10) . .
C33' C32' C40' 110.2(10) . .
C31' C32' C40' 120.7(10) . .
N10' C32' C40' 55.8(12) . .
C29' C34' C33' 119.2 . .
C25 N1 Cu1 124.1(4) . 7_644
C27 N1 Cu1 132.1(3) . 7_644
C5 N9 H1N 113.4 . .
C5 N9 H2N 98.6 . .
H1N N9 H2N 107.3 . .
O2 S1 O3 114.8 . .
O2 S1 O1 112.9 . .
O3 S1 O1 111.7 . .
S2' S2 O4 78.2 . .
S2' S2 O5 68.7 . .
O4 S2 O5 120.2 . .
S2' S2 O6 169.4 . .
O4 S2 O6 98.4 . .
O5 S2 O6 105.2 . .
S2' S2 C29 79.8 . .
O4 S2 C29 113.4 . .
O5 S2 C29 108.1 . .
O6 S2 C29 110.6 . .
S2' S2 C29' 79.8 . .
O4 S2 C29' 113.4 . .
O5 S2 C29' 108.1 . .
O6 S2 C29' 110.6 . .
O4 S2 O6' 70.6 . .
O5 S2 O6' 73.8 . .
O6 S2 O6' 165.3 . .
C29 S2 O6' 83.2 . .
C29' S2 O6' 83.2 . .
S2 S2' O5 78.5 . .
S2 S2' O4 68.7 . .
O5 S2' O4 120.3 . .
S2 S2' O6' 168.3 . .
O5 S2' O6' 108.9 . .
O4 S2' O6' 99.6 . .
S2 S2' C29 76.0 . .
O5 S2' C29 109.9 . .
O4 S2' C29 108.6 . .
O6' S2' C29 108.7 . .
S2 S2' C29' 76.0 . .
O5 S2' C29' 109.9 . .
O4 S2' C29' 108.6 . .
O6' S2' C29' 108.7 . .
O5 S2' O6 74.7 . .
O4 S2' O6 66.8 . .
O6' S2' O6 164.9 . .
C29 S2' O6 82.8 . .
C29' S2' O6 82.8 . .
C40 N10 C33' 89.6(13) . .
C40 N10 C32 69.6(11) . .
C40 N10 C33 123.3(14) . .
C32 N10 C33 56.9(4) . .
C31 N10' C40' 87.2(13) . .
C32' N10' C40' 69.7(12) . .
C32' N10' C31' 56.9(6) . .
C40' N10' C31' 125.7(14) . .
N10' C40' C32' 54.6(8) . .
N10' C40' C40 135.2(13) . .
C32' C40' C40 80.7(10) . .
N10' C40' C31 45.7(7) . .
C40 C40' C31 89.6(9) . .
N10' C40' C32 87.3(9) . .
C40 C40' C32 48.0(7) . .
N10 C40 C32 60.7(8) . .
N10 C40 C40' 127.8(15) . .
C32 C40 C40' 70.6(9) . .
N10 C40 C33' 48.3(7) . .
C40' C40 C33' 83.5(8) . .
N8 C8 H8A 109.7 . .
C9 C8 H8A 109.7 . .
N8 C8 H8B 109.7 . .
C9 C8 H8B 109.7 . .
H8A C8 H8B 108.2 . .
C9 C9 C8 139(2) 2_675 .
C9 C9 H9A 102.2 2_675 .
C8 C9 H9A 102.2 . .
C9 C9 H9B 102.2 2_675 .
C8 C9 H9B 102.2 . .
H9A C9 H9B 104.8 . .
C14 C14 C13 137.6(13) 2_665 .
C14 C14 H14C 102.7 2_665 .
C13 C14 H14C 102.7 . .
C14 C14 H14D 102.7 2_665 .
C13 C14 H14D 102.7 . .
H14C C14 H14D 105.0 . .
C14 C13 H13C 108.3 . .
N6 C13 H13C 108.3 . .
C14 C13 H13D 108.3 . .
N6 C13 H13D 108.3 . .
H13C C13 H13D 107.4 . .

loop_
_geom_bond_atom_site_label_1
_geom_bond_atom_site_label_2
_geom_bond_distance
_geom_bond_site_symmetry_2
C1 C2 1.388(7) .
C1 C6 1.394(8) .
C2 C3 1.395(8) .
C2 H2 0.9300 .
C3 C4 1.399(9) .
C3 H3 0.9300 .
C4 C28 1.461(6) .
C4 C5 1.465(8) .
C5 C6 1.304(8) .
C6 H6 0.9300 .
C10 C11 1.345(11) .
C10 H84 0.9300 .
C11 H18 0.9300 .
C12 H19 0.9300 .
C15 C16 1.402(11) .
C15 H83 0.9300 .
C16 H23 0.9300 .
C17 H10 0.9300 .
C18 C19 1.357(9) .
C18 H8 0.9300 .
C19 H82 0.9300 .
C20 C21 1.429(9) .
C20 H11A 0.9700 .
C20 H11B 0.9700 .
C21 C22 1.454(13) .
C21 H12A 0.9700 .
C21 H12B 0.9700 .
C22 C23 1.528(9) .
C22 H13A 0.9700 .
C22 H13B 0.9700 .
C23 H14A 0.9700 .
C23 H14B 0.9700 .
C24 H24 0.9300 .
C25 H81 0.9300 .
C26 C27 1.320(9) .
C26 H15 0.9300 .
C27 H27 0.9300 .
C28 H28A 0.9600 .
C28 H28B 0.9600 .
C28 H28C 0.9600 .
C29 C30 1.3900 .
C29 C34 1.3900 .
C29 S2 1.8150 .
C29 S2' 1.8408 .
C30 C31 1.3902 .
C31 N10' 1.387(15) .
C31 C32 1.3899 .
C32 C33 1.3899 .
C32 N10 1.436(13) .
C32 C40 1.544(13) .
C33 C34 1.3901 .
C33 N10 1.480(13) .
C29' C30' 1.3918 .
C29' C34' 1.4023 .
C29' S2 1.8150 .
C29' S2' 1.8408 .
C31' C32' 1.3924 .
C31' C30' 1.4256 .
C31' N10' 1.51(2) .
C33' C32' 1.3922 .
C33' N10 1.401(12) .
C33' C34' 1.4491 .
C32' N10' 1.399(16) .
C32' C40' 1.610(13) .
N9 H1N 0.8532 .
N9 H2N 0.8480 .
O1 S1 1.4909 .
O2 S1 1.4561 .
O3 S1 1.4600 .
O4 S2 1.3080 .
O4 S2' 1.3743 .
O5 S2' 1.3181 .
O5 S2 1.3859 .
O6' S2' 1.4291 .
O6' S2 2.1844 .
O6 S2 1.4283 .
O6 S2' 2.1855 .
S2 S2' 0.7657 .
N10 C40 1.26(2) .
N10' C40' 1.42(3) .
C8 C9 1.51(2) .
C8 H8A 0.9700 .
C8 H8B 0.9700 .
C9 C9 1.05(2) 2_675
C9 H9A 0.9700 .
C9 H9B 0.9700 .
C14 C14 1.243(18) 2_665
C14 C13 1.416(14) .
C14 H14C 0.9700 .
C14 H14D 0.9700 .
C13 H13C 0.9700 .
C13 H13D 0.9700 .

loop_
_geom_hbond_atom_site_label_D
_geom_hbond_atom_site_label_H
_geom_hbond_atom_site_label_A
_geom_hbond_distance_DH
_geom_hbond_distance_HA
_geom_hbond_distance_DA
_geom_hbond_angle_DHA
_geom_hbond_site_symmetry_A
N9 H2N O2 0.85 2.13 2.9664(18) 167.0 2_665

loop_
_geom_torsion_atom_site_label_1
_geom_torsion_atom_site_label_2
_geom_torsion_atom_site_label_3
_geom_torsion_atom_site_label_4
_geom_torsion
C6 C1 C2 C3 -6.4(13)
C1 C2 C3 C4 6.6(17)
C2 C3 C4 C28 178.6(9)
C2 C3 C4 C5 -3.2(14)
C3 C4 C5 C6 0.1(10)
C28 C4 C5 C6 178.4(6)
C4 C5 C6 C1 -0.6(10)
C2 C1 C6 C5 3.8(11)
C20 C21 C22 C23 -169.0(8)
C34 C29 C30 C31 0.0
S2 C29 C30 C31 172.1
S2' C29 C30 C31 -178.2
C29 C30 C31 N10' -175.0(7)
C29 C30 C31 C32 0.0
N10' C31 C32 C33 175.3(7)
C30 C31 C32 C33 0.0
C40' C31 C32 C33 -179.9(9)
N10' C31 C32 C40 -11.5(16)
C30 C31 C32 C40 173.2(15)
C40' C31 C32 C40 -6.7(16)
N10' C31 C32 C40' -4.8(12)
C30 C31 C32 C40' 179.9(9)
C31 C32 C33 C34 0.0
N10 C32 C33 C34 169.7(6)
C40 C32 C33 C34 -174.4(12)
C31 C32 C33 N10 -169.7(6)
C40 C32 C33 N10 15.9(14)
C30 C29 C34 C33 0.0
S2 C29 C34 C33 -172.3
S2' C29 C34 C33 179.0
C32 C33 C34 C29 0.0
C34' C29' C30' C31' -6.6
S2 C29' C30' C31' 168.5
S2' C29' C30' C31' 179.9
C32' C31' C30' C29' 5.0
N10' C31' C30' C29' -48(4)
N10 C33' C32' C31' -175.8(7)
C34' C33' C32' C31' -4.8
C40 C33' C32' C31' 171.5(9)
N10 C33' C32' N10' -25(3)
C34' C33' C32' N10' 146(3)
C40 C33' C32' N10' -38(3)
N10 C33' C32' C40' 5.0(13)
C34' C33' C32' C40' 176.0(11)
C40 C33' C32' C40' -7.8(13)
C30' C31' C32' C33' 0.7
N10' C31' C32' C33' 171.1(7)
C30' C31' C32' N10' -170.4(7)
C30' C31' C32' C40' 179.8(12)
N10' C31' C32' C40' -9.8(14)
C30' C29' C34' C33' 2.3
S2 C29' C34' C33' -170.4
S2' C29' C34' C33' 175.9
C32' C33' C34' C29' 3.2
N10 C33' C34' C29' 174.6(7)
C40 C33' C34' C29' -165(3)
S2' O4 S2 O5 56.7
S2' O4 S2 O6 169.8
S2' O4 S2 C29 -73.3
S2' O4 S2 C29' -73.3
S2' O4 S2 O6' -0.2
S2' O5 S2 O4 -61.4
S2' O5 S2 O6 -170.9
S2' O5 S2 C29 70.9
S2' O5 S2 C29' 70.9
S2' O5 S2 O6' -6.0
S2' O6 S2 O4 -70.9
S2' O6 S2 O5 53.6
S2' O6 S2 C29 170.1
S2' O6 S2 C29' 170.1
S2' O6 S2 O6' -30.2
C30 C29 S2 S2' 166.1
C34 C29 S2 S2' -21.7
C30 C29 S2 O4 -121.6
C34 C29 S2 O4 50.7
S2' C29 S2 O4 72.3
C30 C29 S2 O5 102.6
C34 C29 S2 O5 -85.1
S2' C29 S2 O5 -63.5
C30 C29 S2 O6 -12.0
C34 C29 S2 O6 160.2
S2' C29 S2 O6 -178.2
C30 C29 S2 C29' 0(2)
C34 C29 S2 C29' 0(76)
S2' C29 S2 C29' 0(71)
C30 C29 S2 O6' 173.0
C34 C29 S2 O6' -14.7
S2' C29 S2 O6' 6.9
C30' C29' S2 S2' 154.7
C34' C29' S2 S2' -31.3
C30' C29' S2 O4 -132.9
C34' C29' S2 O4 41.1
S2' C29' S2 O4 72.3
C30' C29' S2 O5 91.3
C34' C29' S2 O5 -94.7
S2' C29' S2 O5 -63.5
C30' C29' S2 O6 -23.4
C34' C29' S2 O6 150.6
S2' C29' S2 O6 -178.2
C30' C29' S2 C29 0(3)
C34' C29' S2 C29 0(72)
S2' C29' S2 C29 0(71)
C30' C29' S2 O6' 161.7
C34' C29' S2 O6' -24.3
S2' C29' S2 O6' 6.9
S2' O6' S2 O5 47.7
S2' O6' S2 O6 135.7
S2' O6' S2 C29 -63.4
S2' O6' S2 C29' -63.4
O4 S2 S2' O5 129.2
O6 S2 S2' O5 56.5
C29 S2 S2' O5 -114.1
C29' S2 S2' O5 -114.1
O6' S2 S2' O5 130.3
O5 S2 S2' O4 -129.2
O6 S2 S2' O4 -72.7
C29 S2 S2' O4 116.7
C29' S2 S2' O4 116.7
O6' S2 S2' O4 1.2
O4 S2 S2' O6' -1.2
O5 S2 S2' O6' -130.3
O6 S2 S2' O6' -73.9
C29 S2 S2' O6' 115.5
C29' S2 S2' O6' 115.5
O4 S2 S2' C29 -116.7
O5 S2 S2' C29 114.1
O6 S2 S2' C29 170.6
C29' S2 S2' C29 0.0
O6' S2 S2' C29 -115.5
O4 S2 S2' C29' -116.7
O5 S2 S2' C29' 114.1
O6 S2 S2' C29' 170.6
C29 S2 S2' C29' 0.0
O6' S2 S2' C29' -115.5
O4 S2 S2' O6 72.7
O5 S2 S2' O6 -56.5
C29 S2 S2' O6 -170.6
C29' S2 S2' O6 -170.6
O6' S2 S2' O6 73.9
S2 O5 S2' O4 56.8
S2 O5 S2' O6' 170.6
S2 O5 S2' C29 -70.4
S2 O5 S2' C29' -70.4
S2 O5 S2' O6 6.0
S2 O4 S2' O5 -61.6
S2 O4 S2' O6' 179.8
S2 O4 S2' C29 66.1
S2 O4 S2' C29' 66.1
S2 O4 S2' O6 -7.2
S2 O6' S2' O5 -127.9
S2 O6' S2' O4 -1.1
S2 O6' S2' C29 112.4
S2 O6' S2' C29' 112.4
S2 O6' S2' O6 -26.3
C30 C29 S2' S2 -20.6
C34 C29 S2' S2 161.0
C30 C29 S2' O5 51.5
C34 C29 S2' O5 -127.0
C30 C29 S2' O4 -82.0
C34 C29 S2' O4 99.6
S2 C29 S2' O4 -61.4
C30 C29 S2' O6' 170.6
C34 C29 S2' O6' -7.9
S2 C29 S2' O6' -168.9
C30 C29 S2' C29' 0(54)
C34 C29 S2' C29' 0(22)
S2 C29 S2' C29' 0(63)
C30 C29 S2' O6 -19.4
C34 C29 S2' O6 162.1
S2 C29 S2' O6 1.1
C30' C29' S2' S2 -28.6
C34' C29' S2' S2 157.2
C30' C29' S2' O5 43.4
C34' C29' S2' O5 -130.7
C30' C29' S2' O4 -90.1
C34' C29' S2' O4 95.8
S2 C29' S2' O4 -61.4
C30' C29' S2' O6' 162.5
C34' C29' S2' O6' -11.6
S2 C29' S2' O6' -168.9
C30' C29' S2' C29 0(51)
C34' C29' S2' C29 0(24)
S2 C29' S2' C29 0(63)
C30' C29' S2' O6 -27.5
C34' C29' S2' O6 158.4
S2 C29' S2' O6 1.1
S2 O6 S2' O5 -122.1
S2 O6 S2' O4 104.6
S2 O6 S2' O6' 131.7
S2 O6 S2' C29 -9.2
S2 O6 S2' C29' -9.2
C32' C33' N10 C40 -19.1(18)
C34' C33' N10 C40 170.7(14)
C32' C33' N10 C32 -6.4(5)
C34' C33' N10 C32 -176.6(3)
C40 C33' N10 C32 12.8(15)
C32' C33' N10 C33 -177.9(3)
C34' C33' N10 C33 11.9(5)
C40 C33' N10 C33 -158.8(16)
C33 C32 N10 C40 160.4(17)
C40' C32 N10 C40 -18.0(18)
C33 C32 N10 C33' -5.98(15)
C40 C32 N10 C33' -166.4(16)
C40' C32 N10 C33' 175.6(9)
C40 C32 N10 C33 -160.4(17)
C40' C32 N10 C33 -178.4(9)
C32 C33 N10 C40 -22.1(19)
C32 C33 N10 C33' 3.52(9)
C32 C31 N10' C32' 8.7(4)
C30 C31 N10' C32' -176.2(3)
C40' C31 N10' C32' 2.5(14)
C32 C31 N10' C40' 6.2(16)
C30 C31 N10' C40' -178.7(13)
C32 C31 N10' C31' 171.78(17)
C30 C31 N10' C31' -13.1(5)
C40' C31 N10' C31' 165.6(15)
C33' C32' N10' C31 -142(2)
C31' C32' N10' C31 12.87(18)
C40' C32' N10' C31 -177.3(15)
C33' C32' N10' C40' 35(3)
C31' C32' N10' C40' -169.8(16)
C33' C32' N10' C31' -155(2)
C40' C32' N10' C31' 169.8(16)
C32' C31' N10' C31 -6.02(8)
C30' C31' N10' C31 52(5)
C30' C31' N10' C32' 58(5)
C32' C31' N10' C40' 11.8(18)
C30' C31' N10' C40' 70(5)
C31 N10' C40' C32' 0.8(4)
C31' N10' C40' C32' -10.5(16)
C31 N10' C40' C40 -2(3)
C32' N10' C40' C40 -3(3)
C31' N10' C40' C40 -13(4)
C32' N10' C40' C31 -0.8(4)
C31' N10' C40' C31 -11.3(11)
C31 N10' C40' C32 -3.9(10)
C32' N10' C40' C32 -4.7(6)
C31' N10' C40' C32 -15(2)
C33' C32' C40' N10' -169.9(9)
C31' C32' C40' N10' 10.8(16)
C33' C32' C40' C40 8.0(14)
C31' C32' C40' C40 -171.3(10)
N10' C32' C40' C40 178.0(19)
C33' C32' C40' C31 -166.1(15)
C31' C32' C40' C31 14.6(5)
N10' C32' C40' C31 4(2)
C33' C32' C40' C32 1.4(3)
C31' C32' C40' C32 -177.9(6)
N10' C32' C40' C32 171.3(11)
C32 C31 C40' N10' -174.2(15)
C30 C31 C40' N10' 6(6)
N10' C31 C40' C32' -176(2)
C32 C31 C40' C32' 10.1(9)
N10' C31 C40' C40 179(2)
C32 C31 C40' C40 4.4(11)
C30 C31 C40' C40 -175(4)
N10' C31 C40' C32 174.2(15)
C31 C32 C40' N10' 4.2(11)
N10 C32 C40' N10' -166.2(13)
C40 C32 C40' N10' 178(2)
C31 C32 C40' C32' -2.9(2)
N10 C32 C40' C32' -173.2(7)
C40 C32 C40' C32' 171.2(16)
C31 C32 C40' C40 -174.1(14)
N10 C32 C40' C40 15.6(15)
N10 C32 C40' C31 -170.3(6)
C40 C32 C40' C31 174.1(14)
C33' N10 C40 C32 4.7(6)
C33 N10 C40 C32 19.7(16)
C33' N10 C40 C40' 28(3)
C32 N10 C40 C40' 23(2)
C33 N10 C40 C40' 43(3)
C32 N10 C40 C33' -4.7(6)
C33 N10 C40 C33' 14.9(11)
C33 C32 C40 N10 -18.6(16)
C31 C32 C40 N10 167.6(8)
C40' C32 C40 N10 160.5(19)
C33 C32 C40 C40' -179.2(10)
C31 C32 C40 C40' 7.1(17)
N10 C32 C40 C40' -160.5(19)
C33 C32 C40 C33' -2.6(3)
C31 C32 C40 C33' -176.3(17)
N10 C32 C40 C33' 16.0(19)
C40' C32 C40 C33' 176.5(10)
N10' C40' C40 N10 -24(5)
C32' C40' C40 N10 -26(3)
C31 C40' C40 N10 -26(3)
C32 C40' C40 N10 -21.6(19)
N10' C40' C40 C32 -2(3)
C32' C40' C40 C32 -4.8(9)
C31 C40' C40 C32 -3.9(9)
N10' C40' C40 C33' -3(3)
C32' C40' C40 C33' -5.6(10)
C31 C40' C40 C33' -4.7(10)
C32 C40' C40 C33' -0.8(2)
C32' C33' C40 N10 164.4(15)
C34' C33' C40 N10 -27(4)
C32' C33' C40 C32 3.2(9)
N10 C33' C40 C32 -161(2)
C34' C33' C40 C32 171.8(19)
C32' C33' C40 C40' 6.5(11)
N10 C33' C40 C40' -158(2)
C34' C33' C40 C40' 175(2)
